data_7051299
_journal_name_full 'New Journal of Chemistry'
_journal_paper_doi 10.1039/b001843k
_journal_year 2000
_chemical_formula_moiety 'C6 H8 N2'
_chemical_formula_sum 'C6 H8 N2'
_chemical_formula_weight 108.14
_chemical_name_common 2,6-Dimethylpyrazine
_space_group_IT_number 14
_symmetry_cell_setting monoclinic
_symmetry_space_group_name_Hall '-P 2ybc'
_symmetry_space_group_name_H-M 'P 1 21/c 1'
_cell_angle_alpha 90.00
_cell_angle_beta 90.5250(10)
_cell_angle_gamma 90.00
_cell_formula_units_Z 4
_cell_length_a 7.55680(10)
_cell_length_b 10.85520(10)
_cell_length_c 7.44510(10)
_cell_measurement_temperature 183(2)
_cell_volume 610.700(13)
_diffrn_ambient_temperature 183(2)
_exptl_crystal_density_diffrn 1.176
_cod_original_sg_symbol_H-M 'P 21/c'
_cod_database_code 7051299

loop_
_symmetry_equiv_pos_as_xyz
'x, y, z'
'-x, y+1/2, -z+1/2'
'-x, -y, -z'
'x, -y-1/2, z-1/2'

loop_
_atom_site_label
_atom_site_type_symbol
_atom_site_fract_x
_atom_site_fract_y
_atom_site_fract_z
_atom_site_U_iso_or_equiv
_atom_site_adp_type
_atom_site_occupancy
_atom_site_calc_flag
_atom_site_refinement_flags
_atom_site_disorder_assembly
_atom_site_disorder_group
N1 N 0.86455(17) 0.25615(10) 0.19826(16) 0.0384(4) Uani 1 d . . .
C2 C 0.7027(2) 0.23959(13) 0.12669(19) 0.0380(5) Uani 1 d . . .
C3 C 0.6394(2) 0.12126(14) 0.0895(2) 0.0438(5) Uani 1 d . . .
H3 H 0.5232 0.1125 0.0379 0.053 Uiso 1 d R . .
N4 N 0.7348(2) 0.01925(12) 0.1233(2) 0.0499(5) Uani 1 d . . .
C5 C 0.8948(2) 0.03726(14) 0.1948(2) 0.0470(5) Uani 1 d . . .
H5 H 0.9673 -0.0332 0.2211 0.056 Uiso 1 d R . .
C6 C 0.9623(2) 0.15527(14) 0.2335(2) 0.0410(5) Uani 1 d . . .
C7 C 0.5928(2) 0.35181(14) 0.0875(2) 0.0479(5) Uani 1 d . . .
H7A H 0.4770 0.3266 0.0400 0.072 Uiso 1 d R . .
H7B H 0.6531 0.4030 -0.0014 0.072 Uiso 1 d R . .
H7C H 0.5768 0.3991 0.1983 0.072 Uiso 1 d R . .
C8 C 1.1430(3) 0.17199(17) 0.3142(3) 0.0547(5) Uani 1 d . . .
H8A H 1.1681 0.2601 0.3273 0.082 Uiso 1 d R . .
H8B H 1.2314 0.1344 0.2358 0.082 Uiso 1 d R . .
H8C H 1.1477 0.1324 0.4324 0.082 Uiso 1 d R . .

loop_
_atom_site_aniso_label
_atom_site_aniso_U_11
_atom_site_aniso_U_22
_atom_site_aniso_U_33
_atom_site_aniso_U_23
_atom_site_aniso_U_13
_atom_site_aniso_U_12
N1 0.0394(9) 0.0341(6) 0.0417(7) -0.0009(4) -0.0021(6) -0.0007(5)
C2 0.0401(10) 0.0376(8) 0.0363(8) 0.0003(5) 0.0006(6) -0.0007(5)
C3 0.0401(10) 0.0448(8) 0.0465(9) -0.0026(6) -0.0035(7) -0.0067(6)
N4 0.0532(11) 0.0360(7) 0.0605(9) -0.0043(5) -0.0003(7) -0.0059(5)
C5 0.0520(11) 0.0347(8) 0.0543(10) -0.0021(6) 0.0010(7) 0.0008(6)
C6 0.0424(10) 0.0371(8) 0.0436(8) -0.0013(5) 0.0004(7) -0.0006(6)
C7 0.0454(11) 0.0448(9) 0.0535(10) 0.0041(6) -0.0076(8) 0.0056(7)
C8 0.0426(11) 0.0476(9) 0.0735(12) -0.0011(7) -0.0121(9) 0.0023(7)

loop_
_geom_bond_atom_site_label_1
_geom_bond_atom_site_label_2
_geom_bond_distance
_geom_bond_site_symmetry_2
_geom_bond_publ_flag
N1 C2 1.342(2) . ?
N1 C6 1.3456(19) . ?
C2 C3 1.397(2) . ?
C2 C7 1.5015(19) . ?
C3 N4 1.344(2) . ?
C3 H3 0.9600 . ?
N4 C5 1.331(2) . ?
C5 C6 1.408(2) . ?
C5 H5 0.9600 . ?
C6 C8 1.498(2) . ?
C7 H7A 0.9800 . ?
C7 H7B 0.9800 . ?
C7 H7C 0.9799 . ?
C8 H8A 0.9800 . ?
C8 H8B 0.9800 . ?
C8 H8C 0.9800 . ?

loop_
_cod_related_entry_id
_cod_related_entry_database
_cod_related_entry_code
1 ChemSpider 7650
